data_4311770
loop_
_publ_author_name
'Jianjun Yi'
'Takayuki Miyabayashi'
'Masato Ohashi'
'Tsuneaki Yamagata'
'Kazushi Mashima'

_publ_contact_author_address
;
                   Department of Chemistry
                   Graduate School of Engineering Science
                   Osaka University
                   Machikaneyama, 1-3
                   Toyonaka
                   Osaka, 560-8531
                   Japan
;
_publ_contact_author_email mashima@chem.es.osaka-u.ac.jp
_publ_contact_author_fax ' +81 6 6850 6249'
_publ_contact_author_name 'Kazushi Mashima'
_publ_contact_author_phone ' +81 6 6850 6248'
_publ_section_title
;
 An Infinite Zigzag Chain of Alternating Cl-Pd-Pd-Cl and Mo-Mo Units
;
_journal_name_full 'Inorganic Chemistry'
_journal_page_first 6596
_journal_page_last 6599
_journal_paper_doi 10.1021/ic049397o
_journal_volume 43
_journal_year 2004
_chemical_formula_moiety 'C44 H36 Cl2 F12 Mo2 N4 O8 Pd2 2(C1 H1 Cl3)'
_chemical_formula_sum 'C46 H38 Cl8 F12 Mo2 N4 O8 Pd2'
_chemical_formula_weight 1691.08
_chemical_melting_point 484
_chemical_name_systematic
; 
 ? 
;
_space_group_IT_number 15
_symmetry_cell_setting monoclinic
_symmetry_Int_Tables_number 15
_symmetry_space_group_name_Hall '-C 2yc'
_symmetry_space_group_name_H-M 'C 1 2/c 1'
_atom_sites_solution_hydrogens geom
_atom_sites_solution_primary direct
_atom_sites_solution_secondary difmap
_audit_creation_date 'Sat Sep 06 04:20:09 2003'
_audit_update_record 'Tue Sep 11st 15:39:10 2003'
_cell_angle_alpha 90.00
_cell_angle_beta 96.3290(10)
_cell_angle_gamma 90.00
_cell_formula_units_Z 4
_cell_length_a 14.5231(2)
_cell_length_b 15.7412(3)
_cell_length_c 26.7104(4)
_cell_measurement_reflns_used 190682
_cell_measurement_temperature 110(1)
_cell_measurement_theta_max 32.58
_cell_measurement_theta_min 3.01
_cell_volume 6069.08(17)
_computing_cell_refinement 'Rigaku/RAPID Diffractometer Control'
_computing_data_collection 'Rigaku/RAPID Diffractometer Control'
_computing_data_reduction 'teXsan: PROCESS (MSC)'
_computing_molecular_graphics 'Ortep-3 (Louis J. Farrugia, 1999)'
_computing_publication_material 'SHELXL-97 and modified'
_computing_structure_refinement 'SHELXL-97 (Sheldrick, 1999)'
_computing_structure_solution 'SIR-97(Cascarano al.,Acta Cryst.,1996,A52,C-79)'
_diffrn_ambient_temperature 110(1)
_diffrn_detector_area_resol_mean 10.00
_diffrn_measured_fraction_theta_full 0.999
_diffrn_measured_fraction_theta_max 0.999
_diffrn_measurement_device_type 'Rigaku R-AXIS RAPID'
_diffrn_measurement_method \w
_diffrn_radiation_monochromator graphite
_diffrn_radiation_source 'normal-focus sealed tube'
_diffrn_radiation_type MoK\a
_diffrn_radiation_wavelength 0.71075
_diffrn_reflns_av_R_equivalents 0.0312
_diffrn_reflns_av_sigmaI/netI 0.0130
_diffrn_reflns_limit_h_max 21
_diffrn_reflns_limit_h_min -21
_diffrn_reflns_limit_k_max 23
_diffrn_reflns_limit_k_min -23
_diffrn_reflns_limit_l_max 40
_diffrn_reflns_limit_l_min -40
_diffrn_reflns_number 127288
_diffrn_reflns_theta_full 32.58
_diffrn_reflns_theta_max 32.58
_diffrn_reflns_theta_min 3.01
_exptl_absorpt_coefficient_mu 1.427
_exptl_absorpt_correction_T_max 0.8793
_exptl_absorpt_correction_T_min 0.7110
_exptl_absorpt_correction_type multi-scan
_exptl_absorpt_process_details
;
Higashi, T. (1995). ABSCOR - Program for Absorption Correction, Rigaku
        Corporation, Tokyo, Japan.
;
_exptl_crystal_colour yellow
_exptl_crystal_density_diffrn 1.851
_exptl_crystal_density_method 'not measured'
_exptl_crystal_description platelet
_exptl_crystal_F_000 3304
_exptl_crystal_size_max 0.50
_exptl_crystal_size_mid 0.30
_exptl_crystal_size_min 0.20
_refine_diff_density_max 0.901
_refine_diff_density_min -0.821
_refine_diff_density_rms 0.093
_refine_ls_extinction_method none
_refine_ls_goodness_of_fit_ref 1.045
_refine_ls_hydrogen_treatment mixed
_refine_ls_matrix_type full
_refine_ls_number_parameters 461
_refine_ls_number_reflns 11039
_refine_ls_number_restraints 13
_refine_ls_restrained_S_all 1.077
_refine_ls_R_factor_all 0.0372
_refine_ls_R_factor_gt 0.0311
_refine_ls_shift/su_max 0.002
_refine_ls_shift/su_mean 0.000
_refine_ls_structure_factor_coef Fsqd
_refine_ls_weighting_details 'calc w=1/[\s^2^(Fo^2^)+(0.0332P)^2^+17.6108P] where P=(Fo^2^+2Fc^2^)/3'
_refine_ls_weighting_scheme calc
_refine_ls_wR_factor_gt 0.0748
_refine_ls_wR_factor_ref 0.0770
_reflns_number_gt 9756
_reflns_number_total 11039
_reflns_threshold_expression >2sigma(I)
_cod_data_source_file ic049397osi20040508_044912.cif
_cod_data_source_block global
_cod_database_code 4311770

loop_
_symmetry_equiv_pos_as_xyz
'x, y, z'
'x, -y, z+1/2'
'x+1/2, y+1/2, z'
'x+1/2, -y+1/2, z+1/2'
'-x, -y, -z'
'-x, y, -z-1/2'
'-x+1/2, -y+1/2, -z'
'-x+1/2, y+1/2, -z-1/2'

loop_
_atom_site_label
_atom_site_type_symbol
_atom_site_fract_x
_atom_site_fract_y
_atom_site_fract_z
_atom_site_U_iso_or_equiv
_atom_site_adp_type
_atom_site_occupancy
_atom_site_symmetry_multiplicity
_atom_site_calc_flag
_atom_site_refinement_flags
_atom_site_disorder_assembly
_atom_site_disorder_group
Pd Pd 0.963675(9) 0.012812(9) 0.290673(5) 0.01681(4) Uani 1 1 d . . .
Mo Mo 0.968907(11) -0.002451(10) 0.461982(6) 0.01755(4) Uani 1 1 d . . .
Cl1 Cl 0.88198(4) 0.00797(3) 0.364323(17) 0.02425(9) Uani 1 1 d . . .
O1 O 0.94489(10) 0.13125(9) 0.46206(5) 0.0213(3) Uani 1 1 d . . .
O2 O 0.83551(10) -0.01896(10) 0.48566(7) 0.0281(3) Uani 1 1 d . . .
O3 O 0.99012(11) -0.13544(9) 0.45796(5) 0.0238(3) Uani 1 1 d . . .
O4 O 1.09942(12) 0.01244(10) 0.43451(6) 0.0273(3) Uani 1 1 d . . .
N1 N 0.82189(12) -0.10975(11) 0.23291(6) 0.0223(3) Uani 1 1 d . . .
N2 N 1.12515(12) 0.13658(11) 0.32779(6) 0.0217(3) Uani 1 1 d . . .
F1 F 0.94389(14) 0.30172(9) 0.46184(6) 0.0469(4) Uani 1 1 d . . .
F2 F 0.86206(16) 0.27235(12) 0.52004(9) 0.0693(7) Uani 1 1 d . . .
F3 F 1.0028(2) 0.30380(11) 0.53854(10) 0.0859(9) Uani 1 1 d . . .
F4 F 1.31075(16) -0.05020(18) 0.46563(11) 0.0963(11) Uani 1 1 d . . .
F5 F 1.26056(17) 0.01876(19) 0.39957(11) 0.0908(10) Uani 1 1 d . . .
F6 F 1.30976(16) 0.0864(2) 0.46507(13) 0.1003(10) Uani 1 1 d . . .
C1 C 0.87671(14) -0.06586(12) 0.25408(7) 0.0209(3) Uani 1 1 d . . .
C2 C 0.75659(13) -0.16313(12) 0.20630(7) 0.0209(3) Uani 1 1 d . . .
C3 C 0.67096(14) -0.17296(13) 0.22460(8) 0.0228(4) Uani 1 1 d . . .
C4 C 0.60808(15) -0.22735(14) 0.19742(9) 0.0282(4) Uani 1 1 d . . .
H4 H 0.551(2) -0.236(2) 0.2092(11) 0.037(8) Uiso 1 1 d . . .
C5 C 0.63072(16) -0.26858(15) 0.15432(9) 0.0310(5) Uani 1 1 d . . .
H5 H 0.592(2) -0.307(2) 0.1380(12) 0.038(8) Uiso 1 1 d . . .
C6 C 0.71627(17) -0.25650(15) 0.13728(9) 0.0312(5) Uani 1 1 d . . .
H6 H 0.733(2) -0.285(2) 0.1081(13) 0.047(9) Uiso 1 1 d . . .
C7 C 0.78219(15) -0.20336(14) 0.16322(8) 0.0261(4) Uani 1 1 d . . .
C8 C 0.87621(19) -0.1889(2) 0.14631(10) 0.0422(6) Uani 1 1 d . . .
H8A H 0.9112 -0.1492 0.1694 0.063 Uiso 1 1 calc R . .
H8B H 0.8692 -0.1651 0.1122 0.063 Uiso 1 1 calc R . .
H8C H 0.9095 -0.2431 0.1463 0.063 Uiso 1 1 calc R . .
C9 C 0.64761(17) -0.12561(15) 0.27043(9) 0.0303(4) Uani 1 1 d . . .
H9A H 0.7004 -0.0903 0.2835 0.045 Uiso 1 1 calc R . .
H9B H 0.6337 -0.1663 0.2963 0.045 Uiso 1 1 calc R . .
H9C H 0.5935 -0.0894 0.2613 0.045 Uiso 1 1 calc R . .
C10 C 1.06389(13) 0.09195(12) 0.31493(7) 0.0201(3) Uani 1 1 d . . .
C11 C 1.20482(14) 0.18600(12) 0.33949(7) 0.0219(3) Uani 1 1 d . . .
C12 C 1.27632(15) 0.17729(14) 0.30878(8) 0.0250(4) Uani 1 1 d . . .
C13 C 1.35473(16) 0.22750(16) 0.32066(9) 0.0309(4) Uani 1 1 d . . .
H13 H 1.409(2) 0.224(2) 0.2992(12) 0.038(8) Uiso 1 1 d . . .
C14 C 1.36087(17) 0.28267(16) 0.36125(9) 0.0329(5) Uani 1 1 d . . .
H14 H 1.410(2) 0.320(2) 0.3676(12) 0.044(9) Uiso 1 1 d . . .
C15 C 1.28895(17) 0.28965(15) 0.39097(9) 0.0303(4) Uani 1 1 d . . .
H15 H 1.290(2) 0.328(2) 0.4171(12) 0.038(8) Uiso 1 1 d . . .
C16 C 1.20867(15) 0.24127(13) 0.38079(8) 0.0251(4) Uani 1 1 d . . .
C17 C 1.26853(17) 0.11582(17) 0.26527(9) 0.0334(5) Uani 1 1 d . . .
H17A H 1.3249 0.1185 0.2483 0.050 Uiso 1 1 calc R . .
H17B H 1.2149 0.1309 0.2414 0.050 Uiso 1 1 calc R . .
H17C H 1.2607 0.0581 0.2778 0.050 Uiso 1 1 calc R . .
C18 C 1.12909(17) 0.24908(17) 0.41193(10) 0.0350(5) Uani 1 1 d . . .
H18A H 1.1448 0.2903 0.4390 0.053 Uiso 1 1 calc R . .
H18B H 1.1167 0.1937 0.4265 0.053 Uiso 1 1 calc R . .
H18C H 1.0739 0.2684 0.3906 0.053 Uiso 1 1 calc R . .
C19 C 0.96954(14) 0.16899(12) 0.50280(7) 0.0208(3) Uani 1 1 d . . .
C20 C 0.94541(18) 0.26386(13) 0.50551(8) 0.0294(4) Uani 1 1 d . . .
C21 C 1.16756(16) 0.01692(14) 0.46749(10) 0.0303(4) Uani 1 1 d . . .
C22 C 1.2646(2) 0.0184(2) 0.44967(16) 0.0587(10) Uani 1 1 d . . .
C23 C 0.5307(3) 0.0424(2) 0.37542(16) 0.0694(12) Uani 1 1 d D . .
H23 H 0.498(3) 0.087(3) 0.3831(16) 0.075(13) Uiso 1 1 d . . .
Cl2 Cl 0.6047(5) 0.0814(3) 0.3533(3) 0.0483(18) Uiso 0.172(6) 1 d P . .
Cl3 Cl 0.4547(2) -0.0472(3) 0.3524(2) 0.0355(13) Uiso 0.229(8) 1 d PD . .
Cl4 Cl 0.5390(4) -0.0065(2) 0.44196(17) 0.0452(15) Uiso 0.233(8) 1 d PD . .
Cl5 Cl 0.4724(3) -0.0493(2) 0.3750(3) 0.0498(12) Uiso 0.285(6) 1 d PD . .
Cl6 Cl 0.5357(9) 0.0834(7) 0.3133(5) 0.049(3) Uiso 0.097(6) 1 d PD . .
Cl7 Cl 0.4691(5) 0.0107(6) 0.3248(3) 0.037(2) Uiso 0.100(4) 1 d PD . .
Cl8 Cl 0.6313(11) 0.0097(9) 0.4168(7) 0.083(6) Uiso 0.093(6) 1 d P . .
Cl9 Cl 0.6617(3) 0.0321(4) 0.3751(2) 0.0302(14) Uiso 0.265(14) 1 d P . .
Cl10 Cl 0.4519(3) -0.0237(5) 0.3395(3) 0.0374(17) Uiso 0.162(7) 1 d P . .
Cl11 Cl 0.5768(7) 0.0916(4) 0.3352(4) 0.047(3) Uiso 0.124(6) 1 d PD . .
Cl12 Cl 0.5096(3) 0.0649(2) 0.29787(18) 0.0418(12) Uiso 0.281(8) 1 d PD . .
Cl13 Cl 0.6467(5) 0.0555(6) 0.3695(3) 0.0436(16) Uiso 0.215(11) 1 d PD . .
Cl14 Cl 0.4878(4) -0.0400(3) 0.3972(4) 0.0456(18) Uiso 0.168(6) 1 d PD . .
Cl15 Cl 0.5745(9) -0.0013(4) 0.4372(3) 0.047(3) Uiso 0.120(7) 1 d PD . .
Cl16 Cl 0.5079(5) -0.0260(5) 0.4220(4) 0.045(2) Uiso 0.118(5) 1 d P . .
Cl17 Cl 0.4923(5) 0.0424(5) 0.3103(3) 0.0381(19) Uiso 0.138(6) 1 d PD . .
Cl18 Cl 0.6496(8) 0.0436(13) 0.3890(8) 0.036(5) Uiso 0.083(13) 1 d P . .
Cl19 Cl 0.6558(7) 0.0143(16) 0.3889(7) 0.052(4) Uiso 0.108(13) 1 d PD . .

loop_
_atom_site_aniso_label
_atom_site_aniso_U_11
_atom_site_aniso_U_22
_atom_site_aniso_U_33
_atom_site_aniso_U_23
_atom_site_aniso_U_13
_atom_site_aniso_U_12
Pd 0.01593(6) 0.01752(6) 0.01614(6) 0.00000(4) -0.00195(4) -0.00271(4)
Mo 0.02164(7) 0.01695(7) 0.01339(7) -0.00066(5) -0.00103(5) 0.00034(5)
Cl1 0.0260(2) 0.0308(2) 0.01529(18) 0.00128(15) -0.00065(15) -0.00501(17)
O1 0.0264(7) 0.0198(6) 0.0173(6) 0.0009(5) 0.0004(5) 0.0023(5)
O2 0.0198(7) 0.0276(7) 0.0357(8) 0.0058(6) -0.0019(6) -0.0011(5)
O3 0.0331(8) 0.0189(6) 0.0187(6) -0.0022(5) -0.0008(5) 0.0012(5)
O4 0.0321(8) 0.0259(7) 0.0256(7) 0.0051(5) 0.0110(6) 0.0075(6)
N1 0.0224(7) 0.0244(8) 0.0195(7) -0.0007(6) -0.0005(6) -0.0063(6)
N2 0.0201(7) 0.0206(7) 0.0235(8) -0.0008(6) -0.0017(6) -0.0026(6)
F1 0.0855(13) 0.0232(7) 0.0359(8) 0.0086(6) 0.0237(8) 0.0131(7)
F2 0.0806(14) 0.0425(10) 0.0958(16) 0.0209(10) 0.0590(13) 0.0310(10)
F3 0.125(2) 0.0231(8) 0.0935(17) -0.0198(9) -0.0610(15) 0.0116(10)
F4 0.0567(13) 0.109(2) 0.134(2) 0.0843(18) 0.0562(14) 0.0568(13)
F5 0.0645(14) 0.125(2) 0.0943(18) 0.0635(16) 0.0601(14) 0.0456(14)
F6 0.0390(11) 0.105(2) 0.161(3) 0.033(2) 0.0266(14) -0.0252(13)
C1 0.0219(8) 0.0221(8) 0.0185(8) 0.0008(6) 0.0006(6) -0.0026(6)
C2 0.0200(8) 0.0233(8) 0.0186(8) -0.0030(6) -0.0011(6) -0.0053(6)
C3 0.0215(8) 0.0213(8) 0.0254(9) -0.0051(7) 0.0026(7) -0.0038(6)
C4 0.0194(9) 0.0273(10) 0.0373(11) -0.0058(8) 0.0002(8) -0.0057(7)
C5 0.0284(10) 0.0272(10) 0.0350(11) -0.0097(8) -0.0069(8) -0.0056(8)
C6 0.0349(11) 0.0323(11) 0.0255(10) -0.0115(8) -0.0011(8) -0.0022(9)
C7 0.0249(9) 0.0318(10) 0.0216(9) -0.0051(7) 0.0022(7) -0.0033(8)
C8 0.0334(12) 0.0601(17) 0.0355(13) -0.0113(12) 0.0145(10) -0.0078(12)
C9 0.0318(11) 0.0296(10) 0.0311(11) -0.0071(8) 0.0109(8) -0.0047(8)
C10 0.0185(8) 0.0209(8) 0.0205(8) -0.0012(6) -0.0003(6) -0.0009(6)
C11 0.0211(8) 0.0208(8) 0.0227(8) -0.0010(6) -0.0026(7) -0.0060(6)
C12 0.0235(9) 0.0265(9) 0.0243(9) -0.0035(7) -0.0001(7) -0.0047(7)
C13 0.0248(10) 0.0385(12) 0.0296(10) -0.0050(9) 0.0034(8) -0.0115(8)
C14 0.0285(11) 0.0364(12) 0.0330(11) -0.0056(9) -0.0006(9) -0.0161(9)
C15 0.0327(11) 0.0304(10) 0.0270(10) -0.0082(8) -0.0008(8) -0.0115(8)
C16 0.0267(9) 0.0242(9) 0.0238(9) -0.0032(7) -0.0001(7) -0.0065(7)
C17 0.0291(11) 0.0382(12) 0.0330(11) -0.0128(9) 0.0038(9) -0.0061(9)
C18 0.0326(11) 0.0381(12) 0.0354(12) -0.0114(10) 0.0086(9) -0.0087(9)
C19 0.0241(8) 0.0176(8) 0.0210(8) -0.0008(6) 0.0035(7) -0.0001(6)
C20 0.0442(12) 0.0198(8) 0.0244(9) -0.0004(7) 0.0044(9) 0.0061(8)
C21 0.0239(9) 0.0267(10) 0.0419(12) 0.0130(9) 0.0108(9) 0.0053(7)
C22 0.0306(13) 0.064(2) 0.087(3) 0.0439(19) 0.0288(15) 0.0177(13)
C23 0.067(2) 0.0376(16) 0.097(3) -0.0203(18) -0.018(2) 0.0072(16)

loop_
_atom_type_symbol
_atom_type_description
_atom_type_scat_dispersion_real
_atom_type_scat_dispersion_imag
_atom_type_scat_source
C C 0.0033 0.0016 'International Tables Vol C Tables 4.2.6.8 and 6.1.1.4'
H H 0.0000 0.0000 'International Tables Vol C Tables 4.2.6.8 and 6.1.1.4'
N N 0.0061 0.0033 'International Tables Vol C Tables 4.2.6.8 and 6.1.1.4'
O O 0.0106 0.0060 'International Tables Vol C Tables 4.2.6.8 and 6.1.1.4'
F F 0.0171 0.0103 'International Tables Vol C Tables 4.2.6.8 and 6.1.1.4'
Cl Cl 0.1484 0.1585 'International Tables Vol C Tables 4.2.6.8 and 6.1.1.4'
Mo Mo -1.6832 0.6857 'International Tables Vol C Tables 4.2.6.8 and 6.1.1.4'
Pd Pd -0.9988 1.0072 'International Tables Vol C Tables 4.2.6.8 and 6.1.1.4'

loop_
_geom_angle_atom_site_label_1
_geom_angle_atom_site_label_2
_geom_angle_atom_site_label_3
_geom_angle
_geom_angle_site_symmetry_1
_geom_angle_site_symmetry_3
_geom_angle_publ_flag
C1 Pd C10 168.32(8) . . ?
C1 Pd Cl1 92.24(6) . . ?
C10 Pd Cl1 99.44(6) . . ?
C1 Pd Pd 82.96(6) . 6_756 ?
C10 Pd Pd 85.36(6) . 6_756 ?
Cl1 Pd Pd 174.937(14) . 6_756 ?
O2 Mo O4 177.07(7) . . ?
O2 Mo O3 92.11(6) . . ?
O4 Mo O3 87.20(6) . . ?
O2 Mo Mo 91.45(5) . 5_756 ?
O4 Mo Mo 91.42(5) . 5_756 ?
O3 Mo Mo 92.03(4) . 5_756 ?
O2 Mo O1 88.04(6) . . ?
O4 Mo O1 92.51(6) . . ?
O3 Mo O1 177.07(5) . . ?
Mo Mo O1 90.89(4) 5_756 . ?
O2 Mo Cl1 87.23(5) . . ?
O4 Mo Cl1 89.97(5) . . ?
O3 Mo Cl1 93.68(4) . . ?
Mo Mo Cl1 174.180(16) 5_756 . ?
O1 Mo Cl1 83.40(4) . . ?
Pd Cl1 Mo 123.76(2) . . ?
C19 O1 Mo 115.86(12) . . ?
C21 O2 Mo 115.32(14) 5_756 . ?
C19 O3 Mo 115.39(12) 5_756 . ?
C21 O4 Mo 115.47(14) . . ?
C1 N1 C2 178.7(2) . . ?
C10 N2 C11 173.6(2) . . ?
N1 C1 Pd 176.69(19) . . ?
C3 C2 C7 124.49(18) . . ?
C3 C2 N1 117.97(17) . . ?
C7 C2 N1 117.54(18) . . ?
C2 C3 C4 116.33(19) . . ?
C2 C3 C9 121.35(18) . . ?
C4 C3 C9 122.30(19) . . ?
C5 C4 C3 121.0(2) . . ?
C5 C4 H4 120.7(19) . . ?
C3 C4 H4 118.2(19) . . ?
C6 C5 C4 120.72(19) . . ?
C6 C5 H5 118(2) . . ?
C4 C5 H5 121(2) . . ?
C5 C6 C7 120.7(2) . . ?
C5 C6 H6 121(2) . . ?
C7 C6 H6 118(2) . . ?
C6 C7 C2 116.7(2) . . ?
C6 C7 C8 122.5(2) . . ?
C2 C7 C8 120.78(19) . . ?
C7 C8 H8A 109.5 . . ?
C7 C8 H8B 109.5 . . ?
H8A C8 H8B 109.5 . . ?
C7 C8 H8C 109.5 . . ?
H8A C8 H8C 109.5 . . ?
H8B C8 H8C 109.5 . . ?
C3 C9 H9A 109.5 . . ?
C3 C9 H9B 109.5 . . ?
H9A C9 H9B 109.5 . . ?
C3 C9 H9C 109.5 . . ?
H9A C9 H9C 109.5 . . ?
H9B C9 H9C 109.5 . . ?
N2 C10 Pd 176.97(18) . . ?
C12 C11 N2 117.58(18) . . ?
C12 C11 C16 123.68(18) . . ?
N2 C11 C16 118.74(19) . . ?
C13 C12 C11 116.84(19) . . ?
C13 C12 C17 122.0(2) . . ?
C11 C12 C17 121.17(18) . . ?
C14 C13 C12 121.0(2) . . ?
C14 C13 H13 119.3(18) . . ?
C12 C13 H13 119.7(18) . . ?
C15 C14 C13 120.8(2) . . ?
C15 C14 H14 117(2) . . ?
C13 C14 H14 122(2) . . ?
C14 C15 C16 120.8(2) . . ?
C14 C15 H15 122(2) . . ?
C16 C15 H15 117(2) . . ?
C15 C16 C11 116.9(2) . . ?
C15 C16 C18 121.70(19) . . ?
C11 C16 C18 121.37(18) . . ?
C12 C17 H17A 109.5 . . ?
C12 C17 H17B 109.5 . . ?
H17A C17 H17B 109.5 . . ?
C12 C17 H17C 109.5 . . ?
H17A C17 H17C 109.5 . . ?
H17B C17 H17C 109.5 . . ?
C16 C18 H18A 109.5 . . ?
C16 C18 H18B 109.5 . . ?
H18A C18 H18B 109.5 . . ?
C16 C18 H18C 109.5 . . ?
H18A C18 H18C 109.5 . . ?
H18B C18 H18C 109.5 . . ?
O1 C19 O3 125.76(18) . 5_756 ?
O1 C19 C20 117.09(17) . . ?
O3 C19 C20 117.12(17) 5_756 . ?
F3 C20 F1 109.3(2) . . ?
F3 C20 F2 106.9(2) . . ?
F1 C20 F2 106.9(2) . . ?
F3 C20 C19 111.57(19) . . ?
F1 C20 C19 112.46(18) . . ?
F2 C20 C19 109.50(19) . . ?
O4 C21 O2 126.1(2) . 5_756 ?
O4 C21 C22 117.6(3) . . ?
O2 C21 C22 116.3(2) 5_756 . ?
F6 C22 F4 110.6(3) . . ?
F6 C22 F5 106.2(3) . . ?
F4 C22 F5 107.0(3) . . ?
F6 C22 C21 111.3(3) . . ?
F4 C22 C21 109.8(2) . . ?
F5 C22 C21 111.8(3) . . ?
Cl2 C23 Cl11 23.7(3) . . ?
Cl2 C23 Cl14 148.8(4) . . ?
Cl11 C23 Cl14 153.2(5) . . ?
Cl2 C23 Cl7 99.2(5) . . ?
Cl11 C23 Cl7 79.3(6) . . ?
Cl14 C23 Cl7 81.4(5) . . ?
Cl2 C23 Cl5 140.8(4) . . ?
Cl11 C23 Cl5 133.6(5) . . ?
Cl14 C23 Cl5 22.0(3) . . ?
Cl7 C23 Cl5 59.7(4) . . ?
Cl2 C23 Cl16 142.4(5) . . ?
Cl11 C23 Cl16 164.4(5) . . ?
Cl14 C23 Cl16 25.2(4) . . ?
Cl7 C23 Cl16 106.3(6) . . ?
Cl5 C23 Cl16 47.2(4) . . ?
Cl2 C23 Cl13 28.1(4) . . ?
Cl11 C23 Cl13 50.9(5) . . ?
Cl14 C23 Cl13 124.2(5) . . ?
Cl7 C23 Cl13 114.7(5) . . ?
Cl5 C23 Cl13 127.0(4) . . ?
Cl16 C23 Cl13 114.4(5) . . ?
Cl2 C23 Cl18 45.4(7) . . ?
Cl11 C23 Cl18 68.8(8) . . ?
Cl14 C23 Cl18 111.0(7) . . ?
Cl7 C23 Cl18 128.9(9) . . ?
Cl5 C23 Cl18 120.3(7) . . ?
Cl16 C23 Cl18 97.1(7) . . ?
Cl13 C23 Cl18 18.3(6) . . ?
Cl2 C23 Cl10 120.5(5) . . ?
Cl11 C23 Cl10 103.0(5) . . ?
Cl14 C23 Cl10 56.8(5) . . ?
Cl7 C23 Cl10 24.6(4) . . ?
Cl5 C23 Cl10 35.3(4) . . ?
Cl16 C23 Cl10 81.7(5) . . ?
Cl13 C23 Cl10 127.4(3) . . ?
Cl18 C23 Cl10 134.4(8) . . ?
Cl2 C23 Cl17 76.2(5) . . ?
Cl11 C23 Cl17 55.0(5) . . ?
Cl14 C23 Cl17 105.6(5) . . ?
Cl7 C23 Cl17 24.6(4) . . ?
Cl5 C23 Cl17 83.6(4) . . ?
Cl16 C23 Cl17 130.7(5) . . ?
Cl13 C23 Cl17 96.7(4) . . ?
Cl18 C23 Cl17 114.0(8) . . ?
Cl10 C23 Cl17 49.1(4) . . ?
Cl2 C23 Cl6 49.4(6) . . ?
Cl11 C23 Cl6 26.4(5) . . ?
Cl14 C23 Cl6 134.2(7) . . ?
Cl7 C23 Cl6 53.9(7) . . ?
Cl5 C23 Cl6 112.2(6) . . ?
Cl16 C23 Cl6 159.3(6) . . ?
Cl13 C23 Cl6 74.4(6) . . ?
Cl18 C23 Cl6 92.8(8) . . ?
Cl10 C23 Cl6 78.3(6) . . ?
Cl17 C23 Cl6 29.3(6) . . ?
Cl2 C23 Cl8 77.3(7) . . ?
Cl11 C23 Cl8 100.8(8) . . ?
Cl14 C23 Cl8 82.3(6) . . ?
Cl7 C23 Cl8 139.4(6) . . ?
Cl5 C23 Cl8 97.6(6) . . ?
Cl16 C23 Cl8 65.3(7) . . ?
Cl13 C23 Cl8 50.0(7) . . ?
Cl18 C23 Cl8 32.0(8) . . ?
Cl10 C23 Cl8 126.9(6) . . ?
Cl17 C23 Cl8 138.4(7) . . ?
Cl6 C23 Cl8 123.9(8) . . ?
Cl2 C23 H23 102(3) . . ?
Cl11 C23 H23 93(3) . . ?
Cl14 C23 H23 109(3) . . ?
Cl7 C23 H23 100(3) . . ?
Cl5 C23 H23 114(3) . . ?
Cl16 C23 H23 100(3) . . ?
Cl13 C23 H23 119(3) . . ?
Cl18 C23 H23 119(3) . . ?
Cl10 C23 H23 105(3) . . ?
Cl17 C23 H23 96(3) . . ?
Cl6 C23 H23 90(3) . . ?
Cl8 C23 H23 120(3) . . ?

loop_
_geom_bond_atom_site_label_1
_geom_bond_atom_site_label_2
_geom_bond_distance
_geom_bond_site_symmetry_2
_geom_bond_publ_flag
Pd C1 1.9524(19) . ?
Pd C10 1.9704(19) . ?
Pd Cl1 2.4079(5) . ?
Pd Pd 2.5178(3) 6_756 ?
Mo O2 2.1193(16) . ?
Mo O4 2.1197(16) . ?
Mo O3 2.1204(14) . ?
Mo Mo 2.1312(3) 5_756 ?
Mo O1 2.1333(14) . ?
Mo Cl1 2.7747(5) . ?
O1 C19 1.257(2) . ?
O2 C21 1.257(3) 5_756 ?
O3 C19 1.259(2) 5_756 ?
O4 C21 1.252(3) . ?
N1 C1 1.154(2) . ?
N1 C2 1.401(2) . ?
N2 C10 1.156(2) . ?
N2 C11 1.401(2) . ?
F1 C20 1.308(3) . ?
F2 C20 1.318(3) . ?
F3 C20 1.306(3) . ?
F4 C22 1.317(3) . ?
F5 C22 1.333(5) . ?
F6 C22 1.299(5) . ?
C2 C3 1.394(3) . ?
C2 C7 1.399(3) . ?
C3 C4 1.396(3) . ?
C3 C9 1.503(3) . ?
C4 C5 1.392(3) . ?
C4 H4 0.93(3) . ?
C5 C6 1.383(4) . ?
C5 H5 0.91(3) . ?
C6 C7 1.397(3) . ?
C6 H6 0.95(3) . ?
C7 C8 1.502(3) . ?
C8 H8A 0.9800 . ?
C8 H8B 0.9800 . ?
C8 H8C 0.9800 . ?
C9 H9A 0.9800 . ?
C9 H9B 0.9800 . ?
C9 H9C 0.9800 . ?
C11 C12 1.399(3) . ?
C11 C16 1.401(3) . ?
C12 C13 1.394(3) . ?
C12 C17 1.507(3) . ?
C13 C14 1.384(3) . ?
C13 H13 1.02(3) . ?
C14 C15 1.384(4) . ?
C14 H14 0.92(3) . ?
C15 C16 1.394(3) . ?
C15 H15 0.92(3) . ?
C16 C18 1.502(3) . ?
C17 H17A 0.9800 . ?
C17 H17B 0.9800 . ?
C17 H17C 0.9800 . ?
C18 H18A 0.9800 . ?
C18 H18B 0.9800 . ?
C18 H18C 0.9800 . ?
C19 O3 1.259(2) 5_756 ?
C19 C20 1.537(3) . ?
C21 O2 1.257(3) 5_756 ?
C21 C22 1.536(3) . ?
C23 Cl2 1.421(6) . ?
C23 Cl3 1.854(5) . ?
C23 Cl4 1.929(6) . ?
C23 Cl5 1.674(5) . ?
C23 Cl6 1.789(10) . ?
C23 Cl7 1.617(7) . ?
C23 Cl8 1.807(16) . ?
C23 Cl9 1.911(7) . ?
C23 Cl10 1.752(6) . ?
C23 Cl11 1.536(8) . ?
C23 Cl12 2.090(6) . ?
C23 Cl13 1.721(7) . ?
C23 Cl14 1.578(6) . ?
C23 Cl15 1.835(7) . ?
C23 Cl16 1.706(8) . ?
C23 Cl17 1.767(7) . ?
C23 Cl18 1.724(12) . ?
C23 Cl19 1.867(12) . ?
C23 H23 0.88(5) . ?

loop_
_geom_torsion_atom_site_label_1
_geom_torsion_atom_site_label_2
_geom_torsion_atom_site_label_3
_geom_torsion_atom_site_label_4
_geom_torsion
_geom_torsion_site_symmetry_1
_geom_torsion_site_symmetry_2
_geom_torsion_site_symmetry_3
_geom_torsion_site_symmetry_4
_geom_torsion_publ_flag
C1 Pd Cl1 Mo 137.62(6) . . . . ?
C10 Pd Cl1 Mo -42.36(6) . . . . ?
Pd Pd Cl1 Mo 156.17(13) 6_756 . . . ?
O2 Mo Cl1 Pd -172.69(5) . . . . ?
O4 Mo Cl1 Pd 6.44(5) . . . . ?
O3 Mo Cl1 Pd -80.76(5) . . . . ?
Mo Mo Cl1 Pd 110.32(15) 5_756 . . . ?
O1 Mo Cl1 Pd 98.97(5) . . . . ?
O2 Mo O1 C19 89.80(15) . . . . ?
O4 Mo O1 C19 -93.08(15) . . . . ?
O3 Mo O1 C19 -177(16) . . . . ?
Mo Mo O1 C19 -1.62(14) 5_756 . . . ?
Cl1 Mo O1 C19 177.23(14) . . . . ?
O4 Mo O2 C21 171.5(11) . . . 5_756 ?
O3 Mo O2 C21 95.16(16) . . . 5_756 ?
Mo Mo O2 C21 3.08(15) 5_756 . . 5_756 ?
O1 Mo O2 C21 -87.76(15) . . . 5_756 ?
Cl1 Mo O2 C21 -171.25(15) . . . 5_756 ?
O2 Mo O3 C19 -92.62(15) . . . 5_756 ?
O4 Mo O3 C19 90.23(15) . . . 5_756 ?
Mo Mo O3 C19 -1.09(15) 5_756 . . 5_756 ?
O1 Mo O3 C19 174.6(11) . . . 5_756 ?
Cl1 Mo O3 C19 -179.98(14) . . . 5_756 ?
O2 Mo O4 C21 -166.7(11) . . . . ?
O3 Mo O4 C21 -90.27(15) . . . . ?
Mo Mo O4 C21 1.69(15) 5_756 . . . ?
O1 Mo O4 C21 92.64(15) . . . . ?
Cl1 Mo O4 C21 176.04(15) . . . . ?
C2 N1 C1 Pd 132(9) . . . . ?
C10 Pd C1 N1 -125(3) . . . . ?
Cl1 Pd C1 N1 55(3) . . . . ?
Pd Pd C1 N1 -123(3) 6_756 . . . ?
C1 N1 C2 C3 -169(100) . . . . ?
C1 N1 C2 C7 11(10) . . . . ?
C7 C2 C3 C4 0.3(3) . . . . ?
N1 C2 C3 C4 -179.32(19) . . . . ?
C7 C2 C3 C9 -178.3(2) . . . . ?
N1 C2 C3 C9 2.1(3) . . . . ?
C2 C3 C4 C5 -0.3(3) . . . . ?
C9 C3 C4 C5 178.2(2) . . . . ?
C3 C4 C5 C6 -0.1(4) . . . . ?
C4 C5 C6 C7 0.7(4) . . . . ?
C5 C6 C7 C2 -0.7(4) . . . . ?
C5 C6 C7 C8 179.5(3) . . . . ?
C3 C2 C7 C6 0.2(3) . . . . ?
N1 C2 C7 C6 179.8(2) . . . . ?
C3 C2 C7 C8 -180.0(2) . . . . ?
N1 C2 C7 C8 -0.4(3) . . . . ?
C11 N2 C10 Pd 4(5) . . . . ?
C1 Pd C10 N2 -30(4) . . . . ?
Cl1 Pd C10 N2 150(4) . . . . ?
Pd Pd C10 N2 -31(4) 6_756 . . . ?
C10 N2 C11 C12 8.4(19) . . . . ?
C10 N2 C11 C16 -171.8(18) . . . . ?
N2 C11 C12 C13 179.4(2) . . . . ?
C16 C11 C12 C13 -0.4(3) . . . . ?
N2 C11 C12 C17 -1.0(3) . . . . ?
C16 C11 C12 C17 179.2(2) . . . . ?
C11 C12 C13 C14 0.4(4) . . . . ?
C17 C12 C13 C14 -179.1(2) . . . . ?
C12 C13 C14 C15 -0.3(4) . . . . ?
C13 C14 C15 C16 0.1(4) . . . . ?
C14 C15 C16 C11 0.0(3) . . . . ?
C14 C15 C16 C18 -178.8(2) . . . . ?
C12 C11 C16 C15 0.1(3) . . . . ?
N2 C11 C16 C15 -179.6(2) . . . . ?
C12 C11 C16 C18 178.9(2) . . . . ?
N2 C11 C16 C18 -0.8(3) . . . . ?
Mo O1 C19 O3 3.1(3) . . . 5_756 ?
Mo O1 C19 C20 -174.75(14) . . . . ?
O1 C19 C20 F3 -154.1(2) . . . . ?
O3 C19 C20 F3 27.9(3) 5_756 . . . ?
O1 C19 C20 F1 -30.9(3) . . . . ?
O3 C19 C20 F1 151.1(2) 5_756 . . . ?
O1 C19 C20 F2 87.8(2) . . . . ?
O3 C19 C20 F2 -90.2(3) 5_756 . . . ?
Mo O4 C21 O2 -5.0(3) . . . 5_756 ?
Mo O4 C21 C22 173.81(19) . . . . ?
O4 C21 C22 F6 121.7(3) . . . . ?
O2 C21 C22 F6 -59.4(3) 5_756 . . . ?
O4 C21 C22 F4 -115.5(3) . . . . ?
O2 C21 C22 F4 63.4(4) 5_756 . . . ?
O4 C21 C22 F5 3.1(4) . . . . ?
O2 C21 C22 F5 -178.0(3) 5_756 . . . ?
